data_7013481
loop_
_publ_author_name
'Lee, Ching Kuan'
'Ling, Mei Jing'
'Lin, Ivan J. B.'

_publ_section_title
;
 Organic--inorganic hybrids of imidazole complexes of palladium(II),
 copper(II) and zinc(II). Crystals and liquid crystals
;
_journal_coden_ASTM DTARAF
_journal_issue 24
_journal_name_full 'Dalton Transactions'
_journal_page_first 4731
_journal_page_last 4737
_journal_paper_doi 10.1039/b308648h
_journal_year 2003
_chemical_formula_sum 'C42 H80 Cl2 N4 Zn'
_chemical_formula_weight 777.37
_space_group_IT_number 2
_symmetry_cell_setting triclinic
_symmetry_space_group_name_Hall '-P 1'
_symmetry_space_group_name_H-M 'P -1'
_atom_sites_solution_hydrogens geom
_atom_sites_solution_primary direct
_atom_sites_solution_secondary difmap
_audit_creation_method SHELXL-97
_cell_angle_alpha 82.486(7)
_cell_angle_beta 81.457(12)
_cell_angle_gamma 84.442(12)
_cell_formula_units_Z 2
_cell_length_a 8.221(3)
_cell_length_b 11.8579(12)
_cell_length_c 24.346(3)
_cell_measurement_reflns_used 15
_cell_measurement_temperature 293(2)
_cell_measurement_theta_max 10.02
_cell_measurement_theta_min 5.11
_cell_volume 2319.6(9)
_computing_cell_refinement 'Bruker XSCANS'
_computing_data_collection 'Bruker XSCANS'
_computing_data_reduction 'Bruker SHELXTL'
_computing_molecular_graphics 'Bruker SHELXTL'
_computing_publication_material 'Bruker SHELXTL'
_computing_structure_refinement 'SHELXL-97 (Sheldrick, 1997)'
_computing_structure_solution 'SHELXS-97 (Sheldrick, 1990)'
_diffrn_ambient_temperature 293(2)
_diffrn_measured_fraction_theta_full 0.996
_diffrn_measured_fraction_theta_max 0.996
_diffrn_measurement_device_type 'Bruker P4'
_diffrn_measurement_method '\w scans'
_diffrn_radiation_monochromator graphite
_diffrn_radiation_source 'fine-focus sealed tube'
_diffrn_radiation_type MoK\a
_diffrn_radiation_wavelength 0.71073
_diffrn_reflns_av_R_equivalents 0.0452
_diffrn_reflns_av_sigmaI/netI 0.1165
_diffrn_reflns_limit_h_max 0
_diffrn_reflns_limit_h_min -8
_diffrn_reflns_limit_k_max 12
_diffrn_reflns_limit_k_min -12
_diffrn_reflns_limit_l_max 25
_diffrn_reflns_limit_l_min -26
_diffrn_reflns_number 6543
_diffrn_reflns_theta_full 22.50
_diffrn_reflns_theta_max 22.50
_diffrn_reflns_theta_min 1.84
_diffrn_standards_interval_count 97
_diffrn_standards_number 3
_exptl_absorpt_coefficient_mu 0.675
_exptl_absorpt_correction_T_max 0.9766
_exptl_absorpt_correction_T_min 0.9655
_exptl_absorpt_correction_type empirical
_exptl_crystal_colour colorless
_exptl_crystal_density_diffrn 1.113
_exptl_crystal_density_method 'not measured'
_exptl_crystal_F_000 848
_exptl_crystal_size_max 0.1
_exptl_crystal_size_mid 0.4
_exptl_crystal_size_min 0.2
_refine_diff_density_max 0.473
_refine_diff_density_min -0.954
_refine_diff_density_rms 0.067
_refine_ls_extinction_method none
_refine_ls_goodness_of_fit_ref 0.916
_refine_ls_hydrogen_treatment 'riding model'
_refine_ls_matrix_type full
_refine_ls_number_parameters 442
_refine_ls_number_reflns 6034
_refine_ls_number_restraints 0
_refine_ls_restrained_S_all 0.916
_refine_ls_R_factor_all 0.1709
_refine_ls_R_factor_gt 0.0749
_refine_ls_shift/su_max 0.100
_refine_ls_shift/su_mean 0.007
_refine_ls_structure_factor_coef Fsqd
_refine_ls_weighting_details 'calc w=1/[\s^2^(Fo^2^)+(0.1500P)^2^+1.1000P] where P=(Fo^2^+2Fc^2^)/3'
_refine_ls_weighting_scheme calc
_refine_ls_wR_factor_gt 0.1840
_refine_ls_wR_factor_ref 0.2562
_reflns_number_gt 2990
_reflns_number_total 6034
_reflns_threshold_expression >2sigma(I)
_cod_data_source_file b308648h.txt
_cod_data_source_block 001
_cod_depositor_comments
;
The following automatic conversions were performed:
'_symmetry_cell_setting' value 'Triclinic' changed to 'triclinic'
according to '/home/saulius/struct/CIF-dictionaries/cif_core.dic'
dictionary named 'cif_core.dic' version 2.4.1 from 2010-06-29.

Automatic conversion script
Id: cif_fix_enum 1527 2010-12-29 10:47:43Z saulius 
;
_cod_original_cell_volume 2319.5(8)
_cod_original_sg_symbol_H-M P-1
_cod_database_code 7013481

loop_
_symmetry_equiv_pos_as_xyz
'x, y, z'
'-x, -y, -z'

loop_
_atom_site_label
_atom_site_type_symbol
_atom_site_fract_x
_atom_site_fract_y
_atom_site_fract_z
_atom_site_U_iso_or_equiv
_atom_site_adp_type
_atom_site_occupancy
_atom_site_symmetry_multiplicity
_atom_site_calc_flag
_atom_site_refinement_flags
_atom_site_disorder_assembly
_atom_site_disorder_group
Zn1 Zn -1.26190(13) -0.25760(8) 1.51771(4) 0.0608(4) Uani 1 1 d . . .
Cl1 Cl -1.4667(3) -0.1512(2) 1.56352(11) 0.0914(9) Uani 1 1 d . . .
Cl2 Cl -1.1037(3) -0.38545(19) 1.56735(10) 0.0791(8) Uani 1 1 d . . .
N1 N -1.4186(16) -0.4718(7) 1.4169(3) 0.085(3) Uani 1 1 d . . .
N2 N -1.3688(9) -0.3427(6) 1.4680(3) 0.0626(19) Uani 1 1 d . . .
N3 N -1.0180(9) 0.0031(5) 1.4172(3) 0.0572(18) Uani 1 1 d . . .
N4 N -1.1094(9) -0.1481(6) 1.4708(3) 0.0632(19) Uani 1 1 d . . .
C1 C -1.3122(14) -0.4360(8) 1.4452(4) 0.071(3) Uani 1 1 d . . .
H1A H -1.2084 -0.4728 1.4486 0.086 Uiso 1 1 calc R . .
C2 C -1.5246(14) -0.3155(11) 1.4514(4) 0.093(3) Uani 1 1 d . . .
H2A H -1.5967 -0.2532 1.4605 0.112 Uiso 1 1 calc R . .
C3 C -1.5511(16) -0.3924(14) 1.4212(5) 0.103(4) Uani 1 1 d . . .
H3A H -1.6461 -0.3934 1.4048 0.123 Uiso 1 1 calc R . .
C4 C -1.399(2) -0.5700(9) 1.3885(5) 0.134(5) Uani 1 1 d . . .
H4A H -1.3556 -0.6328 1.4132 0.161 Uiso 1 1 calc R . .
H4B H -1.5086 -0.5876 1.3836 0.161 Uiso 1 1 calc R . .
C5 C -1.3031(19) -0.5701(9) 1.3376(5) 0.149(6) Uani 1 1 d . . .
H5A H -1.3174 -0.6407 1.3234 0.179 Uiso 1 1 calc R . .
H5B H -1.1892 -0.5738 1.3443 0.179 Uiso 1 1 calc R . .
C6 C -1.3255(14) -0.4727(8) 1.2902(4) 0.096(3) Uani 1 1 d . . .
H6A H -1.4278 -0.4789 1.2758 0.115 Uiso 1 1 calc R . .
H6B H -1.3332 -0.4000 1.3050 0.115 Uiso 1 1 calc R . .
C7 C -1.1839(12) -0.4764(7) 1.2431(3) 0.073(3) Uani 1 1 d . . .
H7A H -1.0812 -0.4861 1.2589 0.087 Uiso 1 1 calc R . .
H7B H -1.1896 -0.5426 1.2241 0.087 Uiso 1 1 calc R . .
C8 C -1.1810(11) -0.3717(7) 1.2007(3) 0.064(2) Uani 1 1 d . . .
H8A H -1.1859 -0.3049 1.2202 0.076 Uiso 1 1 calc R . .
H8B H -1.2791 -0.3661 1.1824 0.076 Uiso 1 1 calc R . .
C9 C -1.0308(11) -0.3697(7) 1.1561(3) 0.067(2) Uani 1 1 d . . .
H9A H -0.9324 -0.3825 1.1744 0.080 Uiso 1 1 calc R . .
H9B H -1.0315 -0.4325 1.1343 0.080 Uiso 1 1 calc R . .
C10 C -1.0198(11) -0.2600(7) 1.1166(3) 0.072(3) Uani 1 1 d . . .
H10A H -1.0221 -0.1970 1.1385 0.086 Uiso 1 1 calc R . .
H10B H -1.1168 -0.2483 1.0976 0.086 Uiso 1 1 calc R . .
C11 C -0.8674(12) -0.2562(7) 1.0727(3) 0.070(3) Uani 1 1 d . . .
H11A H -0.8656 -0.3188 1.0506 0.084 Uiso 1 1 calc R . .
H11B H -0.7704 -0.2686 1.0917 0.084 Uiso 1 1 calc R . .
C12 C -0.8549(11) -0.1458(7) 1.0332(3) 0.063(2) Uani 1 1 d . . .
H12A H -0.9503 -0.1343 1.0134 0.076 Uiso 1 1 calc R . .
H12B H -0.8593 -0.0829 1.0553 0.076 Uiso 1 1 calc R . .
C13 C -0.6996(11) -0.1421(7) 0.9905(3) 0.068(3) Uani 1 1 d . . .
H13A H -0.6042 -0.1546 1.0103 0.082 Uiso 1 1 calc R . .
H13B H -0.6960 -0.2044 0.9680 0.082 Uiso 1 1 calc R . .
C14 C -0.6863(11) -0.0319(7) 0.9517(3) 0.064(2) Uani 1 1 d . . .
H14A H -0.7822 -0.0192 0.9321 0.077 Uiso 1 1 calc R . .
H14B H -0.6896 0.0303 0.9742 0.077 Uiso 1 1 calc R . .
C15 C -0.5331(11) -0.0274(7) 0.9089(3) 0.063(2) Uani 1 1 d . . .
H15A H -0.4370 -0.0396 0.9284 0.075 Uiso 1 1 calc R . .
H15B H -0.5295 -0.0895 0.8864 0.075 Uiso 1 1 calc R . .
C16 C -0.5221(11) 0.0829(7) 0.8706(3) 0.069(3) Uani 1 1 d . . .
H16A H -0.5268 0.1450 0.8932 0.083 Uiso 1 1 calc R . .
H16B H -0.6179 0.0948 0.8510 0.083 Uiso 1 1 calc R . .
C17 C -0.3673(11) 0.0888(7) 0.8276(3) 0.068(3) Uani 1 1 d . . .
H17A H -0.2719 0.0766 0.8474 0.082 Uiso 1 1 calc R . .
H17B H -0.3628 0.0263 0.8052 0.082 Uiso 1 1 calc R . .
C18 C -0.3528(11) 0.1976(7) 0.7887(4) 0.067(2) Uani 1 1 d . . .
H18A H -0.3526 0.2598 0.8109 0.081 Uiso 1 1 calc R . .
H18B H -0.4504 0.2114 0.7699 0.081 Uiso 1 1 calc R . .
C19 C -0.2015(12) 0.2012(7) 0.7443(4) 0.077(3) Uani 1 1 d . . .
H19A H -0.1038 0.1913 0.7630 0.093 Uiso 1 1 calc R . .
H19B H -0.1986 0.1370 0.7231 0.093 Uiso 1 1 calc R . .
C20 C -0.1932(13) 0.3080(8) 0.7043(4) 0.090(3) Uani 1 1 d . . .
H20A H -0.1931 0.3721 0.7253 0.108 Uiso 1 1 calc R . .
H20B H -0.2918 0.3189 0.6861 0.108 Uiso 1 1 calc R . .
C21 C -0.0408(13) 0.3088(9) 0.6589(4) 0.101(4) Uani 1 1 d . . .
H21A H -0.0444 0.3796 0.6349 0.151 Uiso 1 1 calc R . .
H21B H -0.0409 0.2466 0.6373 0.151 Uiso 1 1 calc R . .
H21C H 0.0577 0.3005 0.6764 0.151 Uiso 1 1 calc R . .
C22 C -1.1490(12) -0.0535(7) 1.4401(3) 0.061(2) Uani 1 1 d . . .
H22A H -1.2569 -0.0282 1.4348 0.074 Uiso 1 1 calc R . .
C23 C -0.9361(12) -0.1515(7) 1.4682(4) 0.070(3) Uani 1 1 d . . .
H23A H -0.8703 -0.2091 1.4859 0.084 Uiso 1 1 calc R . .
C24 C -0.8819(12) -0.0581(8) 1.4361(4) 0.073(3) Uani 1 1 d . . .
H24A H -0.7734 -0.0386 1.4281 0.088 Uiso 1 1 calc R . .
C25 C -1.0202(11) 0.1130(6) 1.3828(3) 0.066(3) Uani 1 1 d . . .
H25A H -1.0164 0.1727 1.4061 0.080 Uiso 1 1 calc R . .
H25B H -1.1229 0.1264 1.3669 0.080 Uiso 1 1 calc R . .
C26 C -0.8765(12) 0.1198(7) 1.3357(3) 0.069(3) Uani 1 1 d . . .
H26A H -0.8796 0.0595 1.3126 0.083 Uiso 1 1 calc R . .
H26B H -0.7739 0.1073 1.3516 0.083 Uiso 1 1 calc R . .
C27 C -0.8790(11) 0.2341(6) 1.2990(3) 0.064(2) Uani 1 1 d . . .
H27A H -0.8873 0.2953 1.3224 0.076 Uiso 1 1 calc R . .
H27B H -0.9753 0.2432 1.2797 0.076 Uiso 1 1 calc R . .
C28 C -0.7231(12) 0.2428(7) 1.2560(4) 0.074(3) Uani 1 1 d . . .
H28A H -0.6276 0.2321 1.2758 0.089 Uiso 1 1 calc R . .
H28B H -0.7159 0.1810 1.2330 0.089 Uiso 1 1 calc R . .
C29 C -0.7158(11) 0.3536(6) 1.2184(4) 0.068(3) Uani 1 1 d . . .
H29A H -0.7202 0.4152 1.2413 0.081 Uiso 1 1 calc R . .
H29B H -0.8125 0.3652 1.1993 0.081 Uiso 1 1 calc R . .
C30 C -0.5640(11) 0.3603(7) 1.1754(3) 0.069(3) Uani 1 1 d . . .
H30A H -0.4680 0.3495 1.1949 0.083 Uiso 1 1 calc R . .
H30B H -0.5589 0.2972 1.1534 0.083 Uiso 1 1 calc R . .
C31 C -0.5516(11) 0.4690(7) 1.1358(3) 0.067(3) Uani 1 1 d . . .
H31A H -0.5532 0.5320 1.1576 0.081 Uiso 1 1 calc R . .
H31B H -0.6489 0.4810 1.1169 0.081 Uiso 1 1 calc R . .
C32 C -0.3990(11) 0.4726(7) 1.0915(3) 0.066(2) Uani 1 1 d . . .
H32A H -0.3015 0.4602 1.1102 0.079 Uiso 1 1 calc R . .
H32B H -0.3977 0.4101 1.0693 0.079 Uiso 1 1 calc R . .
C33 C -0.3888(10) 0.5825(6) 1.0526(3) 0.060(2) Uani 1 1 d . . .
H33A H -0.3901 0.6452 1.0746 0.072 Uiso 1 1 calc R . .
H33B H -0.4858 0.5949 1.0336 0.072 Uiso 1 1 calc R . .
C34 C -0.2356(11) 0.5840(6) 1.0091(3) 0.068(3) Uani 1 1 d . . .
H34A H -0.2347 0.5214 0.9871 0.081 Uiso 1 1 calc R . .
H34B H -0.1389 0.5712 1.0282 0.081 Uiso 1 1 calc R . .
C35 C -0.2233(11) 0.6953(7) 0.9695(3) 0.065(2) Uani 1 1 d . . .
H35A H -0.2246 0.7579 0.9916 0.078 Uiso 1 1 calc R . .
H35B H -0.3200 0.7081 0.9503 0.078 Uiso 1 1 calc R . .
C36 C -0.0691(11) 0.6972(7) 0.9258(3) 0.062(2) Uani 1 1 d . . .
H36A H 0.0278 0.6847 0.9448 0.074 Uiso 1 1 calc R . .
H36B H -0.0677 0.6347 0.9036 0.074 Uiso 1 1 calc R . .
C37 C -0.0590(11) 0.8073(6) 0.8872(3) 0.062(2) Uani 1 1 d . . .
H37A H -0.0620 0.8696 0.9096 0.075 Uiso 1 1 calc R . .
H37B H -0.1558 0.8193 0.8681 0.075 Uiso 1 1 calc R . .
C38 C 0.0965(11) 0.8121(7) 0.8429(3) 0.067(2) Uani 1 1 d . . .
H38A H 0.1935 0.7991 0.8619 0.081 Uiso 1 1 calc R . .
H38B H 0.0987 0.7507 0.8200 0.081 Uiso 1 1 calc R . .
C39 C 0.1062(11) 0.9231(7) 0.8052(3) 0.069(3) Uani 1 1 d . . .
H39A H 0.1030 0.9844 0.8282 0.083 Uiso 1 1 calc R . .
H39B H 0.0092 0.9358 0.7862 0.083 Uiso 1 1 calc R . .
C40 C 0.2585(11) 0.9300(7) 0.7616(3) 0.067(2) Uani 1 1 d . . .
H40A H 0.3559 0.9181 0.7804 0.080 Uiso 1 1 calc R . .
H40B H 0.2623 0.8688 0.7385 0.080 Uiso 1 1 calc R . .
C41 C 0.2641(12) 1.0425(8) 0.7242(4) 0.081(3) Uani 1 1 d . . .
H41A H 0.2531 1.1038 0.7475 0.097 Uiso 1 1 calc R . .
H41B H 0.1700 1.0520 0.7038 0.097 Uiso 1 1 calc R . .
C42 C 0.4198(13) 1.0539(9) 0.6825(4) 0.098(3) Uani 1 1 d . . .
H42A H 0.4139 1.1272 0.6606 0.147 Uiso 1 1 calc R . .
H42B H 0.4304 0.9950 0.6584 0.147 Uiso 1 1 calc R . .
H42C H 0.5138 1.0467 0.7023 0.147 Uiso 1 1 calc R . .

loop_
_atom_site_aniso_label
_atom_site_aniso_U_11
_atom_site_aniso_U_22
_atom_site_aniso_U_33
_atom_site_aniso_U_23
_atom_site_aniso_U_13
_atom_site_aniso_U_12
Zn1 0.0708(8) 0.0474(6) 0.0580(7) 0.0025(4) 0.0043(5) -0.0061(5)
Cl1 0.0898(19) 0.0648(15) 0.107(2) -0.0131(14) 0.0273(16) -0.0019(14)
Cl2 0.0952(19) 0.0603(14) 0.0813(16) 0.0036(12) -0.0253(15) 0.0008(13)
N1 0.164(10) 0.051(5) 0.047(5) 0.000(4) -0.021(6) -0.045(6)
N2 0.070(6) 0.062(5) 0.049(4) 0.008(4) -0.004(4) -0.002(4)
N3 0.072(5) 0.044(4) 0.049(4) 0.015(3) -0.001(4) -0.008(4)
N4 0.074(6) 0.053(4) 0.056(4) 0.005(4) 0.001(4) -0.006(4)
C1 0.100(8) 0.055(6) 0.059(6) -0.007(5) -0.006(6) -0.013(6)
C2 0.075(8) 0.130(10) 0.072(7) -0.009(7) -0.023(6) 0.022(7)
C3 0.090(9) 0.137(12) 0.082(9) 0.005(8) -0.019(7) -0.031(9)
C4 0.255(18) 0.083(8) 0.080(8) 0.005(7) -0.054(10) -0.066(10)
C5 0.234(16) 0.069(7) 0.101(9) -0.002(7) 0.090(10) 0.020(9)
C6 0.129(10) 0.074(7) 0.072(7) 0.001(5) 0.018(7) -0.009(7)
C7 0.091(7) 0.062(6) 0.056(5) 0.002(5) 0.014(5) -0.006(5)
C8 0.076(6) 0.056(5) 0.053(5) -0.010(4) 0.009(5) 0.000(5)
C9 0.081(7) 0.052(5) 0.057(5) 0.000(4) 0.011(5) 0.003(5)
C10 0.080(7) 0.072(6) 0.055(5) -0.001(5) 0.009(5) 0.009(5)
C11 0.090(7) 0.060(6) 0.058(5) -0.007(5) -0.011(5) -0.004(5)
C12 0.073(6) 0.059(5) 0.054(5) -0.001(4) -0.004(5) -0.004(5)
C13 0.079(7) 0.066(6) 0.052(5) -0.003(4) 0.011(5) -0.005(5)
C14 0.075(6) 0.052(5) 0.061(5) 0.001(4) -0.006(5) -0.004(5)
C15 0.069(6) 0.060(5) 0.055(5) -0.005(4) 0.004(5) -0.003(5)
C16 0.085(7) 0.052(5) 0.063(6) -0.002(4) 0.013(5) -0.001(5)
C17 0.082(7) 0.053(5) 0.064(6) -0.002(4) 0.011(5) -0.012(5)
C18 0.069(6) 0.061(6) 0.068(6) -0.008(5) -0.002(5) -0.002(5)
C19 0.095(8) 0.068(6) 0.067(6) -0.008(5) -0.005(6) -0.006(6)
C20 0.106(9) 0.074(7) 0.080(7) 0.020(6) -0.008(7) -0.001(6)
C21 0.087(8) 0.118(9) 0.082(7) 0.026(6) 0.002(7) -0.007(7)
C22 0.073(6) 0.056(6) 0.045(5) 0.008(4) 0.006(5) 0.001(5)
C23 0.068(7) 0.064(6) 0.068(6) 0.013(5) 0.002(5) 0.002(5)
C24 0.071(7) 0.078(7) 0.065(6) 0.012(5) -0.005(5) -0.011(6)
C25 0.081(7) 0.048(5) 0.063(6) 0.001(4) 0.009(5) -0.006(5)
C26 0.085(7) 0.061(6) 0.056(5) 0.005(4) 0.004(5) -0.009(5)
C27 0.082(7) 0.051(5) 0.051(5) 0.002(4) 0.008(5) -0.009(5)
C28 0.093(7) 0.057(6) 0.065(6) -0.001(5) 0.007(6) -0.004(5)
C29 0.076(6) 0.046(5) 0.070(6) 0.007(4) 0.018(5) -0.011(5)
C30 0.090(7) 0.047(5) 0.060(5) 0.009(4) 0.006(5) 0.005(5)
C31 0.075(6) 0.052(5) 0.068(6) 0.002(4) 0.001(5) 0.001(5)
C32 0.077(6) 0.052(5) 0.061(5) 0.003(4) 0.007(5) -0.005(5)
C33 0.071(6) 0.042(5) 0.061(5) 0.000(4) 0.006(5) -0.002(4)
C34 0.085(7) 0.046(5) 0.064(6) 0.004(4) 0.006(5) -0.009(5)
C35 0.075(6) 0.049(5) 0.064(5) -0.003(4) 0.007(5) 0.000(5)
C36 0.069(6) 0.059(5) 0.053(5) -0.002(4) 0.008(5) -0.010(5)
C37 0.080(6) 0.043(5) 0.060(5) 0.004(4) -0.008(5) 0.001(5)
C38 0.075(7) 0.058(6) 0.064(6) -0.005(5) 0.006(5) -0.007(5)
C39 0.085(7) 0.057(5) 0.061(6) -0.001(4) -0.001(5) -0.008(5)
C40 0.071(6) 0.058(6) 0.063(6) 0.000(4) 0.006(5) 0.003(5)
C41 0.096(8) 0.071(6) 0.066(6) 0.000(5) 0.013(6) -0.005(6)
C42 0.119(9) 0.089(7) 0.078(7) 0.003(6) 0.016(7) -0.027(7)

loop_
_atom_type_symbol
_atom_type_description
_atom_type_scat_dispersion_real
_atom_type_scat_dispersion_imag
_atom_type_scat_source
C C 0.0033 0.0016 'International Tables Vol C Tables 4.2.6.8 and 6.1.1.4'
H H 0.0000 0.0000 'International Tables Vol C Tables 4.2.6.8 and 6.1.1.4'
N N 0.0061 0.0033 'International Tables Vol C Tables 4.2.6.8 and 6.1.1.4'
Cl Cl 0.1484 0.1585 'International Tables Vol C Tables 4.2.6.8 and 6.1.1.4'
Zn Zn 0.2839 1.4301 'International Tables Vol C Tables 4.2.6.8 and 6.1.1.4'

loop_
_geom_angle_atom_site_label_1
_geom_angle_atom_site_label_2
_geom_angle_atom_site_label_3
_geom_angle
_geom_angle_site_symmetry_1
_geom_angle_site_symmetry_3
_geom_angle_publ_flag
N4 Zn1 N2 110.1(3) . . ?
N4 Zn1 Cl2 106.7(2) . . ?
N2 Zn1 Cl2 107.8(2) . . ?
N4 Zn1 Cl1 106.8(2) . . ?
N2 Zn1 Cl1 106.3(2) . . ?
Cl2 Zn1 Cl1 119.02(11) . . ?
C1 N1 C3 104.5(9) . . ?
C1 N1 C4 127.6(12) . . ?
C3 N1 C4 127.9(13) . . ?
C1 N2 C2 104.6(9) . . ?
C1 N2 Zn1 128.9(7) . . ?
C2 N2 Zn1 126.4(8) . . ?
C22 N3 C24 106.8(6) . . ?
C22 N3 C25 126.5(8) . . ?
C24 N3 C25 126.5(8) . . ?
C22 N4 C23 104.6(7) . . ?
C22 N4 Zn1 127.9(7) . . ?
C23 N4 Zn1 127.2(6) . . ?
N2 C1 N1 112.8(10) . . ?
C3 C2 N2 108.0(11) . . ?
C2 C3 N1 110.0(11) . . ?
C5 C4 N1 120.2(10) . . ?
C4 C5 C6 120.9(11) . . ?
C7 C6 C5 111.6(9) . . ?
C8 C7 C6 114.3(7) . . ?
C7 C8 C9 114.7(7) . . ?
C10 C9 C8 114.8(7) . . ?
C9 C10 C11 115.1(7) . . ?
C10 C11 C12 115.3(7) . . ?
C13 C12 C11 114.8(7) . . ?
C14 C13 C12 114.7(7) . . ?
C15 C14 C13 115.2(7) . . ?
C16 C15 C14 114.5(7) . . ?
C15 C16 C17 114.9(7) . . ?
C18 C17 C16 116.2(7) . . ?
C17 C18 C19 116.0(7) . . ?
C20 C19 C18 115.2(8) . . ?
C19 C20 C21 114.4(8) . . ?
N4 C22 N3 112.8(8) . . ?
C24 C23 N4 108.9(8) . . ?
C23 C24 N3 106.8(8) . . ?
N3 C25 C26 112.5(7) . . ?
C25 C26 C27 112.8(7) . . ?
C26 C27 C28 111.4(7) . . ?
C29 C28 C27 114.6(7) . . ?
C28 C29 C30 114.3(7) . . ?
C31 C30 C29 116.6(7) . . ?
C30 C31 C32 115.6(7) . . ?
C33 C32 C31 114.6(7) . . ?
C32 C33 C34 113.5(7) . . ?
C33 C34 C35 114.1(7) . . ?
C34 C35 C36 114.3(7) . . ?
C37 C36 C35 113.5(7) . . ?
C36 C37 C38 114.7(7) . . ?
C39 C38 C37 114.1(7) . . ?
C38 C39 C40 115.0(7) . . ?
C41 C40 C39 113.7(7) . . ?
C40 C41 C42 114.6(8) . . ?

loop_
_geom_bond_atom_site_label_1
_geom_bond_atom_site_label_2
_geom_bond_distance
_geom_bond_site_symmetry_2
_geom_bond_publ_flag
Zn1 N4 2.016(7) . ?
Zn1 N2 2.015(8) . ?
Zn1 Cl2 2.249(2) . ?
Zn1 Cl1 2.251(3) . ?
N1 C1 1.321(12) . ?
N1 C3 1.371(14) . ?
N1 C4 1.415(12) . ?
N2 C1 1.317(10) . ?
N2 C2 1.395(12) . ?
N3 C22 1.336(10) . ?
N3 C24 1.378(10) . ?
N3 C25 1.454(9) . ?
N4 C22 1.306(9) . ?
N4 C23 1.414(11) . ?
C2 C3 1.298(15) . ?
C4 C5 1.366(14) . ?
C5 C6 1.541(14) . ?
C6 C7 1.509(12) . ?
C7 C8 1.508(10) . ?
C8 C9 1.518(10) . ?
C9 C10 1.515(11) . ?
C10 C11 1.521(11) . ?
C11 C12 1.521(11) . ?
C12 C13 1.523(11) . ?
C13 C14 1.511(10) . ?
C14 C15 1.511(11) . ?
C15 C16 1.506(10) . ?
C16 C17 1.525(11) . ?
C17 C18 1.501(11) . ?
C18 C19 1.522(11) . ?
C19 C20 1.494(11) . ?
C20 C21 1.542(13) . ?
C23 C24 1.342(11) . ?
C25 C26 1.519(11) . ?
C26 C27 1.523(10) . ?
C27 C28 1.532(11) . ?
C28 C29 1.501(10) . ?
C29 C30 1.507(11) . ?
C30 C31 1.507(10) . ?
C31 C32 1.528(11) . ?
C32 C33 1.509(10) . ?
C33 C34 1.520(11) . ?
C34 C35 1.532(11) . ?
C35 C36 1.530(11) . ?
C36 C37 1.507(10) . ?
C37 C38 1.546(11) . ?
C38 C39 1.504(11) . ?
C39 C40 1.519(11) . ?
C40 C41 1.514(11) . ?
C41 C42 1.516(12) . ?
